data_2211251
loop_
_publ_author_name
'Diao, Chun-Hua'
'Yu, Ming'

_publ_section_title
;
 2-[2-(2,4-Dinitrophenoxy)ethoxy]-3-methoxybenzaldehyde
;
_journal_coeditor_code AT2142
_journal_issue 12
_journal_name_full 'Acta Crystallographica Section E'
_journal_page_first o5404
_journal_page_last o5405
_journal_paper_doi 10.1107/S1600536806045739
_journal_volume 62
_journal_year 2006
_chemical_formula_iupac 'C16 H14 N2 O8'
_chemical_formula_moiety 'C16 H14 N2 O8'
_chemical_formula_sum 'C16 H14 N2 O8'
_chemical_formula_weight 362.29
_chemical_name_systematic
;
2-[2-(2,4-Dinitrophenoxy)ethoxy]-3-methoxybenzaldehyde
;
_space_group_IT_number 14
_symmetry_cell_setting monoclinic
_symmetry_space_group_name_Hall '-P 2ybc'
_symmetry_space_group_name_H-M 'P 1 21/c 1'
_atom_sites_solution_hydrogens geom
_atom_sites_solution_primary direct
_atom_sites_solution_secondary difmap
_audit_creation_method SHELXL-97
_cell_angle_alpha 90.00
_cell_angle_beta 94.990(3)
_cell_angle_gamma 90.00
_cell_formula_units_Z 4
_cell_length_a 13.192(2)
_cell_length_b 8.4397(16)
_cell_length_c 14.673(3)
_cell_measurement_reflns_used 2335
_cell_measurement_temperature 294(2)
_cell_measurement_theta_max 25.36
_cell_measurement_theta_min 2.79
_cell_volume 1627.4(5)
_computing_cell_refinement 'SAINT (Bruker, 1999)'
_computing_data_collection 'SMART (Bruker, 1999)'
_computing_data_reduction SAINT
_computing_molecular_graphics 'SHELXTL (Sheldrick, 1997b)'
_computing_publication_material SHELXTL
_computing_structure_refinement 'SHELXL97 (Sheldrick, 1997a)'
_computing_structure_solution 'SHELXS97 (Sheldrick, 1997a)'
_diffrn_ambient_temperature 294(2)
_diffrn_measured_fraction_theta_full 0.996
_diffrn_measured_fraction_theta_max 0.996
_diffrn_measurement_device_type 'Bruker SMART APEX CCD area-detector'
_diffrn_measurement_method '\f and \w'
_diffrn_radiation_monochromator graphite
_diffrn_radiation_source 'fine-focus sealed tube'
_diffrn_radiation_type MoK\a
_diffrn_radiation_wavelength 0.71073
_diffrn_reflns_av_R_equivalents 0.0331
_diffrn_reflns_av_sigmaI/netI 0.0396
_diffrn_reflns_limit_h_max 16
_diffrn_reflns_limit_h_min -7
_diffrn_reflns_limit_k_max 10
_diffrn_reflns_limit_k_min -10
_diffrn_reflns_limit_l_max 18
_diffrn_reflns_limit_l_min -18
_diffrn_reflns_number 8940
_diffrn_reflns_theta_full 26.42
_diffrn_reflns_theta_max 26.42
_diffrn_reflns_theta_min 1.55
_diffrn_standards_number 0
_exptl_absorpt_coefficient_mu 0.121
_exptl_absorpt_correction_T_max 0.976
_exptl_absorpt_correction_T_min 0.943
_exptl_absorpt_correction_type multi-scan
_exptl_absorpt_process_details '(SADABS; Sheldrick, 1996)'
_exptl_crystal_colour yellow
_exptl_crystal_density_diffrn 1.479
_exptl_crystal_density_method 'not measured'
_exptl_crystal_description block
_exptl_crystal_F_000 752
_exptl_crystal_size_max 0.32
_exptl_crystal_size_mid 0.24
_exptl_crystal_size_min 0.20
_refine_diff_density_max 0.216
_refine_diff_density_min -0.229
_refine_ls_extinction_method none
_refine_ls_goodness_of_fit_ref 1.021
_refine_ls_hydrogen_treatment constr
_refine_ls_matrix_type full
_refine_ls_number_parameters 236
_refine_ls_number_reflns 3339
_refine_ls_number_restraints 0
_refine_ls_restrained_S_all 1.021
_refine_ls_R_factor_all 0.0835
_refine_ls_R_factor_gt 0.0426
_refine_ls_shift/su_max 0.001
_refine_ls_shift/su_mean 0.000
_refine_ls_structure_factor_coef Fsqd
_refine_ls_weighting_details 'calc w=1/[\s^2^(Fo^2^)+(0.0557P)^2^+0.1477P] where P=(Fo^2^+2Fc^2^)/3'
_refine_ls_weighting_scheme calc
_refine_ls_wR_factor_gt 0.0997
_refine_ls_wR_factor_ref 0.1191
_reflns_number_gt 2001
_reflns_number_total 3339
_reflns_threshold_expression I>2\s(I)
_cod_data_source_file at2142.cif
_cod_data_source_block I
_cod_original_cell_volume 1627.5(5)
_cod_original_sg_symbol_H-M 'P 21/c'
_cod_database_code 2211251
_cod_database_fobs_code 2211251

loop_
_symmetry_equiv_pos_as_xyz
'x, y, z'
'-x, y+1/2, -z+1/2'
'-x, -y, -z'
'x, -y-1/2, z-1/2'

loop_
_atom_site_type_symbol
_atom_site_label
_atom_site_fract_x
_atom_site_fract_y
_atom_site_fract_z
_atom_site_U_iso_or_equiv
_atom_site_adp_type
_atom_site_calc_flag
_atom_site_refinement_flags
_atom_site_occupancy
O O1 0.67715(10) 1.21040(17) 0.09696(9) 0.0556(4) Uani d . 1
O O2 0.72801(15) 0.8180(2) -0.23092(12) 0.0885(6) Uani d . 1
O O3 0.79744(9) 1.00787(15) 0.01882(8) 0.0453(4) Uani d . 1
O O4 0.95083(10) 0.78346(17) 0.05274(8) 0.0497(4) Uani d . 1
O O5 0.99040(13) 0.7536(3) -0.11816(10) 0.0925(7) Uani d . 1
O O6 1.08764(14) 0.5625(2) -0.14591(10) 0.0782(5) Uani d . 1
O O7 1.36279(12) 0.4220(2) 0.06513(12) 0.0770(5) Uani d . 1
O O8 1.37494(12) 0.5162(2) 0.20253(12) 0.0811(5) Uani d . 1
N N1 1.05319(13) 0.6550(2) -0.09322(11) 0.0494(4) Uani d . 1
N N2 1.33005(13) 0.4989(2) 0.12717(14) 0.0558(5) Uani d . 1
C C1 0.61730(18) 1.3267(3) 0.13857(16) 0.0720(7) Uani d . 1
H H1A 0.6028 1.4128 0.0967 0.108 Uiso calc R 1
H H1B 0.6542 1.3656 0.1933 0.108 Uiso calc R 1
H H1C 0.5546 1.2796 0.1537 0.108 Uiso calc R 1
C C2 0.63977(14) 1.1512(2) 0.01415(12) 0.0408(5) Uani d . 1
C C3 0.54728(14) 1.1906(2) -0.03179(14) 0.0498(5) Uani d . 1
H H3 0.5044 1.2622 -0.0060 0.060 Uiso calc R 1
C C4 0.51833(15) 1.1235(3) -0.11632(14) 0.0535(6) Uani d . 1
H H4 0.4559 1.1503 -0.1467 0.064 Uiso calc R 1
C C5 0.58014(16) 1.0189(3) -0.15547(14) 0.0521(5) Uani d . 1
H H5 0.5594 0.9740 -0.2119 0.062 Uiso calc R 1
C C6 0.67461(15) 0.9791(2) -0.11092(13) 0.0435(5) Uani d . 1
C C7 0.74439(18) 0.8730(3) -0.15521(16) 0.0603(6) Uani d . 1
H H7 0.8055 0.8465 -0.1223 0.072 Uiso calc R 1
C C8 0.70374(13) 1.0442(2) -0.02559(12) 0.0396(4) Uani d . 1
C C9 0.79220(14) 0.8866(2) 0.08677(13) 0.0473(5) Uani d . 1
H H9A 0.7606 0.7923 0.0593 0.057 Uiso calc R 1
H H9B 0.7516 0.9229 0.1347 0.057 Uiso calc R 1
C C10 0.89774(14) 0.8497(3) 0.12602(12) 0.0488(5) Uani d . 1
H H10A 0.9315 0.9452 0.1495 0.059 Uiso calc R 1
H H10B 0.8962 0.7741 0.1757 0.059 Uiso calc R 1
C C11 1.04373(14) 0.7227(2) 0.07304(12) 0.0408(5) Uani d . 1
C C12 1.09375(13) 0.6501(2) 0.00302(11) 0.0376(4) Uani d . 1
C C13 1.18546(14) 0.5743(2) 0.02144(13) 0.0424(5) Uani d . 1
H H13 1.2164 0.5231 -0.0250 0.051 Uiso calc R 1
C C14 1.23068(14) 0.5751(2) 0.10910(13) 0.0429(5) Uani d . 1
C C15 1.18634(15) 0.6496(2) 0.17898(13) 0.0485(5) Uani d . 1
H H15 1.2189 0.6513 0.2378 0.058 Uiso calc R 1
C C16 1.09369(15) 0.7212(3) 0.16090(13) 0.0504(5) Uani d . 1
H H16 1.0632 0.7700 0.2084 0.061 Uiso calc R 1

loop_
_atom_site_aniso_label
_atom_site_aniso_U_11
_atom_site_aniso_U_22
_atom_site_aniso_U_33
_atom_site_aniso_U_12
_atom_site_aniso_U_13
_atom_site_aniso_U_23
O1 0.0519(9) 0.0649(10) 0.0495(8) 0.0154(7) 0.0018(7) -0.0099(7)
O2 0.1053(14) 0.0968(14) 0.0653(11) 0.0068(11) 0.0183(10) -0.0271(10)
O3 0.0351(7) 0.0497(8) 0.0510(8) 0.0070(6) 0.0027(6) 0.0083(6)
O4 0.0445(8) 0.0678(10) 0.0363(7) 0.0208(7) 0.0003(6) -0.0005(6)
O5 0.0822(12) 0.1510(19) 0.0433(9) 0.0598(13) 0.0003(9) 0.0115(10)
O6 0.1109(14) 0.0817(12) 0.0419(8) 0.0223(11) 0.0057(9) -0.0093(8)
O7 0.0565(10) 0.0857(13) 0.0893(12) 0.0287(9) 0.0096(9) -0.0013(10)
O8 0.0552(10) 0.0992(14) 0.0830(12) 0.0144(9) -0.0277(9) 0.0002(10)
N1 0.0447(10) 0.0671(12) 0.0369(9) 0.0019(9) 0.0058(8) 0.0056(9)
N2 0.0405(10) 0.0540(12) 0.0717(13) 0.0051(9) -0.0027(10) 0.0097(10)
C1 0.0744(17) 0.0804(18) 0.0626(15) 0.0216(14) 0.0137(13) -0.0171(13)
C2 0.0394(11) 0.0418(11) 0.0417(11) 0.0001(9) 0.0061(9) 0.0023(9)
C3 0.0384(11) 0.0551(14) 0.0563(13) 0.0084(10) 0.0076(10) 0.0077(10)
C4 0.0374(11) 0.0688(15) 0.0533(13) -0.0011(11) -0.0015(10) 0.0140(11)
C5 0.0513(13) 0.0626(15) 0.0421(11) -0.0108(11) 0.0025(10) 0.0056(10)
C6 0.0445(11) 0.0431(12) 0.0435(11) -0.0025(9) 0.0076(9) 0.0054(9)
C7 0.0643(15) 0.0601(15) 0.0578(14) 0.0047(12) 0.0120(11) -0.0030(12)
C8 0.0336(10) 0.0409(11) 0.0442(11) 0.0004(8) 0.0030(8) 0.0083(9)
C9 0.0453(12) 0.0518(13) 0.0454(11) 0.0092(10) 0.0087(9) 0.0055(10)
C10 0.0487(12) 0.0613(14) 0.0363(11) 0.0162(10) 0.0035(9) -0.0014(9)
C11 0.0382(11) 0.0455(11) 0.0381(10) 0.0053(9) -0.0005(8) 0.0034(9)
C12 0.0368(10) 0.0435(11) 0.0322(9) 0.0002(8) 0.0007(8) 0.0042(8)
C13 0.0397(11) 0.0421(11) 0.0461(11) -0.0004(9) 0.0086(9) 0.0009(9)
C14 0.0335(10) 0.0419(11) 0.0525(12) 0.0007(9) -0.0008(9) 0.0066(9)
C15 0.0452(12) 0.0575(13) 0.0409(11) 0.0033(10) -0.0077(9) 0.0037(10)
C16 0.0505(13) 0.0640(14) 0.0362(11) 0.0115(11) -0.0003(9) -0.0019(10)

loop_
_atom_type_symbol
_atom_type_description
_atom_type_scat_dispersion_real
_atom_type_scat_dispersion_imag
_atom_type_scat_source
C C 0.0033 0.0016 'International Tables Vol C Tables 4.2.6.8 and 6.1.1.4'
H H 0.0000 0.0000 'International Tables Vol C Tables 4.2.6.8 and 6.1.1.4'
N N 0.0061 0.0033 'International Tables Vol C Tables 4.2.6.8 and 6.1.1.4'
O O 0.0106 0.0060 'International Tables Vol C Tables 4.2.6.8 and 6.1.1.4'

loop_
_geom_angle_atom_site_label_1
_geom_angle_atom_site_label_2
_geom_angle_atom_site_label_3
_geom_angle
C2 O1 C1 117.46(16)
C8 O3 C9 113.02(14)
C11 O4 C10 118.44(14)
O5 N1 O6 122.31(18)
O5 N1 C12 119.61(17)
O6 N1 C12 118.01(17)
O8 N2 O7 124.25(18)
O8 N2 C14 118.00(19)
O7 N2 C14 117.75(18)
O1 C1 H1A 109.5
O1 C1 H1B 109.5
H1A C1 H1B 109.5
O1 C1 H1C 109.5
H1A C1 H1C 109.5
H1B C1 H1C 109.5
O1 C2 C3 125.52(18)
O1 C2 C8 115.04(16)
C3 C2 C8 119.43(18)
C2 C3 C4 120.05(19)
C2 C3 H3 120.0
C4 C3 H3 120.0
C5 C4 C3 120.9(2)
C5 C4 H4 119.6
C3 C4 H4 119.6
C4 C5 C6 120.06(19)
C4 C5 H5 120.0
C6 C5 H5 120.0
C8 C6 C5 119.46(18)
C8 C6 C7 120.16(19)
C5 C6 C7 120.36(19)
O2 C7 C6 124.8(2)
O2 C7 H7 117.6
C6 C7 H7 117.6
O3 C8 C6 120.22(17)
O3 C8 C2 119.65(16)
C6 C8 C2 120.09(17)
O3 C9 C10 108.52(16)
O3 C9 H9A 110.0
C10 C9 H9A 110.0
O3 C9 H9B 110.0
C10 C9 H9B 110.0
H9A C9 H9B 108.4
O4 C10 C9 106.84(15)
O4 C10 H10A 110.4
C9 C10 H10A 110.4
O4 C10 H10B 110.4
C9 C10 H10B 110.4
H10A C10 H10B 108.6
O4 C11 C16 123.97(17)
O4 C11 C12 118.84(16)
C16 C11 C12 117.14(17)
C13 C12 C11 121.27(16)
C13 C12 N1 116.33(16)
C11 C12 N1 122.37(16)
C14 C13 C12 119.09(17)
C14 C13 H13 120.5
C12 C13 H13 120.5
C13 C14 C15 121.56(18)
C13 C14 N2 118.55(18)
C15 C14 N2 119.86(18)
C16 C15 C14 119.19(18)
C16 C15 H15 120.4
C14 C15 H15 120.4
C15 C16 C11 121.67(18)
C15 C16 H16 119.2
C11 C16 H16 119.2

loop_
_geom_bond_atom_site_label_1
_geom_bond_atom_site_label_2
_geom_bond_distance
O1 C2 1.366(2)
O1 C1 1.429(2)
O2 C7 1.206(3)
O3 C8 1.381(2)
O3 C9 1.435(2)
O4 C11 1.338(2)
O4 C10 1.446(2)
O5 N1 1.208(2)
O6 N1 1.214(2)
O7 N2 1.227(2)
O8 N2 1.217(2)
N1 C12 1.466(2)
N2 C14 1.463(3)
C1 H1A 0.9600
C1 H1B 0.9600
C1 H1C 0.9600
C2 C3 1.382(3)
C2 C8 1.398(3)
C3 C4 1.387(3)
C3 H3 0.9300
C4 C5 1.362(3)
C4 H4 0.9300
C5 C6 1.397(3)
C5 H5 0.9300
C6 C8 1.390(3)
C6 C7 1.475(3)
C7 H7 0.9300
C9 C10 1.493(3)
C9 H9A 0.9700
C9 H9B 0.9700
C10 H10A 0.9700
C10 H10B 0.9700
C11 C16 1.396(2)
C11 C12 1.409(2)
C12 C13 1.375(3)
C13 C14 1.370(3)
C13 H13 0.9300
C14 C15 1.376(3)
C15 C16 1.368(3)
C15 H15 0.9300
C16 H16 0.9300

loop_
_geom_hbond_atom_site_label_D
_geom_hbond_atom_site_label_H
_geom_hbond_atom_site_label_A
_geom_hbond_site_symmetry_A
_geom_hbond_distance_DH
_geom_hbond_distance_HA
_geom_hbond_distance_DA
_geom_hbond_angle_DHA
_geom_hbond_publ_flag
C16 H16 O6 4_576 0.93 2.56 3.378(3) 147 yes

loop_
_geom_torsion_atom_site_label_1
_geom_torsion_atom_site_label_2
_geom_torsion_atom_site_label_3
_geom_torsion_atom_site_label_4
_geom_torsion
C1 O1 C2 C3 -2.1(3)
C1 O1 C2 C8 176.82(18)
O1 C2 C3 C4 179.23(18)
C8 C2 C3 C4 0.4(3)
C2 C3 C4 C5 -0.3(3)
C3 C4 C5 C6 -0.7(3)
C4 C5 C6 C8 1.5(3)
C4 C5 C6 C7 -176.54(18)
C8 C6 C7 O2 -175.8(2)
C5 C6 C7 O2 2.2(3)
C9 O3 C8 C6 -98.76(19)
C9 O3 C8 C2 83.6(2)
C5 C6 C8 O3 -179.09(16)
C7 C6 C8 O3 -1.0(3)
C5 C6 C8 C2 -1.4(3)
C7 C6 C8 C2 176.65(17)
O1 C2 C8 O3 -0.8(2)
C3 C2 C8 O3 178.16(16)
O1 C2 C8 C6 -178.49(16)
C3 C2 C8 C6 0.5(3)
C8 O3 C9 C10 176.44(16)
C11 O4 C10 C9 -172.07(17)
O3 C9 C10 O4 -64.6(2)
C10 O4 C11 C16 -1.0(3)
C10 O4 C11 C12 176.56(17)
O4 C11 C12 C13 -174.57(17)
C16 C11 C12 C13 3.2(3)
O4 C11 C12 N1 7.3(3)
C16 C11 C12 N1 -174.94(17)
O5 N1 C12 C13 -159.4(2)
O6 N1 C12 C13 17.6(3)
O5 N1 C12 C11 18.8(3)
O6 N1 C12 C11 -164.20(19)
C11 C12 C13 C14 -2.6(3)
N1 C12 C13 C14 175.59(16)
C12 C13 C14 C15 0.1(3)
C12 C13 C14 N2 -177.82(17)
O8 N2 C14 C13 171.53(19)
O7 N2 C14 C13 -8.3(3)
O8 N2 C14 C15 -6.5(3)
O7 N2 C14 C15 173.72(19)
C13 C14 C15 C16 1.7(3)
N2 C14 C15 C16 179.60(18)
C14 C15 C16 C11 -1.0(3)
O4 C11 C16 C15 176.29(19)
C12 C11 C16 C15 -1.3(3)

loop_
_cod_related_entry_id
_cod_related_entry_database
_cod_related_entry_code
1 ChemSpider 21126027
